data_2104956
loop_
_publ_author_name
'Johnstone, Russell D. L.'
'Allan, David'
'Lennie, Alistair'
'Pidcock, Elna'
'Valiente, Rafael'
'Rodr\'iguez, Fernando'
'Gonzalez, Jes\'us'
'Warren, John'
'Parsons, Simon'

_publ_section_title
;
 The effect of pressure on the crystal structure of bianthrone
;
_journal_issue 3
_journal_name_full 'Acta Crystallographica Section B'
_journal_page_first 226
_journal_page_last 237
_journal_paper_doi 10.1107/S0108768111009657
_journal_volume 67
_journal_year 2011
_chemical_formula_moiety 'C28 H16 O2'
_chemical_formula_sum 'C28 H16 O2'
_chemical_formula_weight 384.43
_chemical_name_common Bianthrone
_space_group_IT_number 14
_symmetry_cell_setting monoclinic
_symmetry_space_group_name_Hall '-P 2yn'
_symmetry_space_group_name_H-M 'P 1 21/n 1'
_atom_sites_solution_hydrogens geom
_atom_sites_solution_primary direct
_cell_angle_alpha 90
_cell_angle_beta 109.939(8)
_cell_angle_gamma 90
_cell_formula_units_Z 2
_cell_length_a 9.8354(13)
_cell_length_b 7.4567(19)
_cell_length_c 11.3543(12)
_cell_measurement_reflns_used 936
_cell_measurement_temperature 293
_cell_measurement_theta_max 15
_cell_measurement_theta_min 2
_cell_volume 782.8(2)
_computing_cell_refinement 'USER DEFINED CELL REFINEMENT'
_computing_data_collection 'USER DEFINED DATA COLLECTION'
_computing_data_reduction 'USER DEFINED DATA REDUCTION'
_computing_molecular_graphics 'CAMERON (Watkin et al., 1996)'
_computing_publication_material 'CRYSTALS (Betteridge et al., 2003)'
_computing_structure_refinement 'CRYSTALS (Betteridge et al., 2003)'
_computing_structure_solution 'SIR92 (Altomare et al., 1994)'
_diffrn_ambient_temperature 293
_diffrn_measured_fraction_theta_full 0.718
_diffrn_measured_fraction_theta_max 0.685
_diffrn_measurement_device Unknown
_diffrn_measurement_device_type Serial
_diffrn_measurement_method \w
_diffrn_radiation_monochromator silicon
_diffrn_radiation_type synchrotron
_diffrn_radiation_wavelength 0.47920
_diffrn_reflns_av_R_equivalents 0.0930
_diffrn_reflns_limit_h_max 10
_diffrn_reflns_limit_h_min -10
_diffrn_reflns_limit_k_max 6
_diffrn_reflns_limit_k_min 0
_diffrn_reflns_limit_l_max 12
_diffrn_reflns_limit_l_min 0
_diffrn_reflns_number 3798
_diffrn_reflns_reduction_process
;
 Merged with SORTAV
 R.H. Blessing, (1987) Cryst. Rev. 1, 3-58
;
_diffrn_reflns_theta_full 11.738
_diffrn_reflns_theta_max 15.445
_diffrn_reflns_theta_min 2.272
_diffrn_standards_number 0
_exptl_absorpt_coefficient_mu 0.101
_exptl_absorpt_correction_T_max 0.99
_exptl_absorpt_correction_T_min 0.84
_exptl_absorpt_correction_type multi-scan
_exptl_absorpt_process_details 'SADABS (Siemens, 1996)'
_exptl_crystal_colour yellow
_exptl_crystal_density_diffrn 1.631
_exptl_crystal_density_method 'not measured'
_exptl_crystal_description block
_exptl_crystal_F_000 400
_exptl_crystal_size_max 0.20
_exptl_crystal_size_mid 0.20
_exptl_crystal_size_min 0.10
_refine_diff_density_max 0.15
_refine_diff_density_min -0.16
_refine_ls_extinction_method None
_refine_ls_goodness_of_fit_ref 1.0406
_refine_ls_hydrogen_treatment constr
_refine_ls_matrix_type full
_refine_ls_number_parameters 136
_refine_ls_number_reflns 583
_refine_ls_number_restraints 187
_refine_ls_R_factor_all 0.0655
_refine_ls_R_factor_gt 0.0420
_refine_ls_shift/su_max 0.000179
_refine_ls_structure_factor_coef F
_refine_ls_weighting_details
;
 Method, part 1, Chebychev polynomial, (Watkin, 1994, Prince, 1982)
 [weight] = 1.0/[A~0~*T~0~(x)+A~1~*T~1~(x) ... +A~n-1~]*T~n-1~(x)]
 where A~i~ are the Chebychev coefficients listed below and x= Fcalc/Fmax
 Method = Robust Weighting (Prince, 1982)
 W = [weight] * [1-(deltaF/6*sigmaF)^2^]^2^
 A~i~ are:
 7.77 -6.06 4.02
;
_refine_ls_weighting_scheme calc
_refine_ls_wR_factor_all 0.0664
_refine_ls_wR_factor_gt 0.0429
_refine_ls_wR_factor_ref 0.0429
_reflns_number_gt 583
_reflns_number_total 772
_reflns_threshold_expression I>2.0\s(I)
_cod_data_source_file gw5012.cif
_cod_data_source_block 3.3GPa
_cod_depositor_comments
;
The following automatic conversions were performed:

'_symmetry_cell_setting' value 'Monoclinic' changed to 'monoclinic'
according to /home/saulius/struct/CIF-dictionaries/cif_core.dic
dictionary named 'cif_core.dic' version 2.4.1 from 2010-06-29.

Automatic conversion script
Id: cif_fix_values 1698 2011-06-07 10:41:20Z adriana 
;
_cod_original_sg_symbol_H-M 'P 1 21/n 1 '
_cod_database_code 2104956
_cod_database_fobs_code 2104956

loop_
_symmetry_equiv_pos_as_xyz
x,y,z
-x,-y,-z
-x+1/2,y+1/2,-z+1/2
x+1/2,-y+1/2,z+1/2

loop_
_atom_site_type_symbol
_atom_site_label
_atom_site_fract_x
_atom_site_fract_y
_atom_site_fract_z
_atom_site_U_iso_or_equiv
_atom_site_adp_type
_atom_site_occupancy
_atom_site_disorder_assembly
_atom_site_disorder_group
O O1 0.85998(17) 0.4526(3) 0.07124(15) 0.0318 Uani 1.0000 . .
C C1 0.8853(2) 0.5109(5) 0.17693(18) 0.0220 Uani 1.0000 . .
C C2 0.7752(2) 0.5175(5) 0.23780(19) 0.0222 Uani 1.0000 . .
C C3 0.6299(2) 0.5136(5) 0.1634(2) 0.0269 Uani 1.0000 . .
C C4 0.5251(2) 0.5479(5) 0.2143(2) 0.0335 Uani 1.0000 . .
C C5 0.5650(2) 0.5829(5) 0.3404(2) 0.0340 Uani 1.0000 . .
C C6 0.7086(2) 0.5841(5) 0.4161(2) 0.0254 Uani 1.0000 . .
C C7 0.8160(2) 0.5476(4) 0.36688(19) 0.0183 Uani 1.0000 . .
C C8 0.9732(2) 0.5381(4) 0.44259(17) 0.0216 Uani 1.0000 . .
C C9 1.0652(2) 0.6216(4) 0.37616(19) 0.0208 Uani 1.0000 . .
C C10 1.1898(2) 0.7200(5) 0.4355(2) 0.0239 Uani 1.0000 . .
C C11 1.2704(2) 0.7892(5) 0.3685(2) 0.0256 Uani 1.0000 . .
C C12 1.2274(2) 0.7678(5) 0.2406(2) 0.0283 Uani 1.0000 . .
C C13 1.1037(2) 0.6767(5) 0.1788(2) 0.0259 Uani 1.0000 . .
C C14 1.0220(2) 0.6018(4) 0.24527(18) 0.0211 Uani 1.0000 . .
H H1 0.6033 0.4867 0.0766 0.0294 Uiso 1.0000 . .
H H2 0.4260 0.5481 0.1631 0.0374 Uiso 1.0000 . .
H H3 0.4924 0.6063 0.3761 0.0425 Uiso 1.0000 . .
H H4 0.7337 0.6103 0.5028 0.0306 Uiso 1.0000 . .
H H5 1.2198 0.7390 0.5234 0.0268 Uiso 1.0000 . .
H H6 1.3565 0.8537 0.4109 0.0302 Uiso 1.0000 . .
H H7 1.2844 0.8161 0.1954 0.0343 Uiso 1.0000 . .
H H8 1.0727 0.6646 0.0903 0.0310 Uiso 1.0000 . .

loop_
_atom_site_aniso_label
_atom_site_aniso_U_11
_atom_site_aniso_U_22
_atom_site_aniso_U_33
_atom_site_aniso_U_12
_atom_site_aniso_U_13
_atom_site_aniso_U_23
O1 0.0377(11) 0.040(2) 0.0173(8) -0.0005(9) 0.0083(7) -0.0013(10)
C1 0.0297(13) 0.019(3) 0.0161(11) 0.0035(11) 0.0062(9) 0.0048(12)
C2 0.0254(11) 0.018(3) 0.0217(11) -0.0023(12) 0.0065(8) 0.0006(13)
C3 0.0287(12) 0.024(3) 0.0227(13) -0.0083(13) 0.0019(9) -0.0003(15)
C4 0.0222(13) 0.033(3) 0.0395(13) -0.0053(13) 0.0034(10) 0.0024(17)
C5 0.0253(12) 0.038(4) 0.0416(13) 0.0010(13) 0.0158(10) 0.0031(17)
C6 0.0291(12) 0.024(3) 0.0239(13) 0.0041(12) 0.0102(9) 0.0035(14)
C7 0.0248(11) 0.007(3) 0.0233(10) -0.0026(11) 0.0084(8) 0.0018(14)
C8 0.0226(11) 0.028(3) 0.0157(10) -0.0015(11) 0.0087(8) -0.0073(13)
C9 0.0222(13) 0.022(3) 0.0186(10) 0.0047(10) 0.0068(9) 0.0041(12)
C10 0.0276(14) 0.025(3) 0.0173(11) 0.0027(11) 0.0058(9) 0.0004(13)
C11 0.0260(14) 0.021(3) 0.0294(12) -0.0024(12) 0.0084(10) -0.0018(14)
C12 0.0206(13) 0.042(3) 0.0267(11) 0.0014(12) 0.0136(10) 0.0077(14)
C13 0.0284(14) 0.033(3) 0.0189(12) 0.0030(11) 0.0116(9) -0.0022(13)
C14 0.0228(13) 0.022(3) 0.0177(10) 0.0069(10) 0.0064(9) 0.0040(13)

loop_
_atom_type_symbol
_atom_type_scat_Cromer_Mann_a1
_atom_type_scat_Cromer_Mann_a2
_atom_type_scat_Cromer_Mann_a3
_atom_type_scat_Cromer_Mann_a4
_atom_type_scat_Cromer_Mann_b1
_atom_type_scat_Cromer_Mann_b2
_atom_type_scat_Cromer_Mann_b3
_atom_type_scat_Cromer_Mann_b4
_atom_type_scat_Cromer_Mann_c
_atom_type_scat_dispersion_real
_atom_type_scat_dispersion_imag
_atom_type_scat_source
C 2.3100 1.0200 1.5886 0.8650 20.8439 10.2075 0.5687 51.6512 0.2156 0.0010 0.0010 'International Tables Vol C 4.2.6.8 and 6.1.1.4'
H 0.4930 0.3229 0.1402 0.0408 10.5109 26.1257 3.1424 57.7998 0.0030 0.0000 0.0000 'International Tables Vol C 4.2.6.8 and 6.1.1.4'
O 3.0485 2.2868 1.5463 0.8670 13.2771 5.7011 0.3239 32.9089 0.2508 0.0030 0.0030 'International Tables Vol C 4.2.6.8 and 6.1.1.4'

loop_
_geom_angle_atom_site_label_1
_geom_angle_atom_site_label_2
_geom_angle_atom_site_label_3
_geom_angle_site_symmetry_1
_geom_angle_site_symmetry_2
_geom_angle_site_symmetry_3
_geom_angle
_geom_angle_publ_flag
O1 C1 C2 . . . 122.54(18) yes
O1 C1 C14 . . . 121.84(17) yes
C2 C1 C14 . . . 115.12(17) yes
C1 C2 C3 . . . 118.85(17) yes
C1 C2 C7 . . . 120.21(16) yes
C3 C2 C7 . . . 120.55(16) yes
C2 C3 C4 . . . 120.36(19) yes
C2 C3 H1 . . . 119.8 no
C4 C3 H1 . . . 119.8 no
C3 C4 C5 . . . 119.23(19) yes
C3 C4 H2 . . . 120.4 no
C5 C4 H2 . . . 120.4 no
C4 C5 C6 . . . 121.16(19) yes
C4 C5 H3 . . . 119.4 no
C6 C5 H3 . . . 119.4 no
C5 C6 C7 . . . 120.58(19) yes
C5 C6 H4 . . . 119.7 no
C7 C6 H4 . . . 119.7 no
C2 C7 C6 . . . 118.01(16) yes
C2 C7 C8 . . . 117.80(16) yes
C6 C7 C8 . . . 124.19(18) yes
C7 C8 C8 . . 2_766 124.1(3) yes
C7 C8 C9 . . . 112.07(17) yes
C8 C8 C9 2_766 . . 123.8(2) yes
C8 C9 C10 . . . 124.05(17) yes
C8 C9 C14 . . . 118.14(18) yes
C10 C9 C14 . . . 117.80(17) yes
C9 C10 C11 . . . 120.65(18) yes
C9 C10 H5 . . . 119.6 no
C11 C10 H5 . . . 119.7 no
C10 C11 C12 . . . 120.9(2) yes
C10 C11 H6 . . . 119.5 no
C12 C11 H6 . . . 119.5 no
C11 C12 C13 . . . 119.99(19) yes
C11 C12 H7 . . . 120.0 no
C13 C12 H7 . . . 120.0 no
C12 C13 C14 . . . 120.05(18) yes
C12 C13 H8 . . . 120.0 no
C14 C13 H8 . . . 120.0 no
C1 C14 C9 . . . 119.92(16) yes
C1 C14 C13 . . . 119.46(17) yes
C9 C14 C13 . . . 120.52(18) yes

loop_
_geom_bond_atom_site_label_1
_geom_bond_atom_site_label_2
_geom_bond_site_symmetry_1
_geom_bond_site_symmetry_2
_geom_bond_distance
_geom_bond_publ_flag
O1 C1 . . 1.220(3) yes
C1 C2 . . 1.471(3) yes
C1 C14 . . 1.469(3) yes
C2 C3 . . 1.391(3) yes
C2 C7 . . 1.399(3) yes
C3 C4 . . 1.367(3) yes
C3 H1 . . 0.950 no
C4 C5 . . 1.374(3) yes
C4 H2 . . 0.950 no
C5 C6 . . 1.380(3) yes
C5 H3 . . 0.950 no
C6 C7 . . 1.380(3) yes
C6 H4 . . 0.950 no
C7 C8 . . 1.493(3) yes
C8 C8 . 2_766 1.354(4) yes
C8 C9 . . 1.497(3) yes
C9 C10 . . 1.390(3) yes
C9 C14 . . 1.407(3) yes
C10 C11 . . 1.373(3) yes
C10 H5 . . 0.950 no
C11 C12 . . 1.376(3) yes
C11 H6 . . 0.950 no
C12 C13 . . 1.361(4) yes
C12 H7 . . 0.950 no
C13 C14 . . 1.392(3) yes
C13 H8 . . 0.950 no
